data_7210715
loop_
_publ_author_name
'Liao, Yu-Hung'
'Hsu, Wayne'
'Yang, Chun-Chuen'
'Wu, Can-Yu'
'Chen, Jhy-Der'
'Wang, Ju-Chun'

_publ_section_title
;
 Structural diversity of Ni(ii) coordination polymers containing dipyridyl
 amide and angular dicarboxylate ligands: synthesis, structures and
 magnetism
;
_journal_issue 19
_journal_name_full CrystEngComm
_journal_page_first 3974
_journal_paper_doi 10.1039/c3ce26928k
_journal_volume 15
_journal_year 2013
_chemical_formula_sum 'C31 H32 N4 Ni O8'
_chemical_formula_weight 647.32
_chemical_name_systematic
;
?
;
_space_group_IT_number 14
_symmetry_cell_setting monoclinic
_symmetry_space_group_name_Hall '-P 2ybc'
_symmetry_space_group_name_H-M 'P 1 21/c 1'
_atom_sites_solution_hydrogens geom
_atom_sites_solution_primary direct
_atom_sites_solution_secondary difmap
_audit_creation_method SHELXL-97
_cell_angle_alpha 90.00
_cell_angle_beta 94.6850(10)
_cell_angle_gamma 90.00
_cell_formula_units_Z 4
_cell_length_a 11.9158(3)
_cell_length_b 14.3094(4)
_cell_length_c 18.5432(5)
_cell_measurement_reflns_used 5259
_cell_measurement_temperature 296(2)
_cell_measurement_theta_max 25.32
_cell_measurement_theta_min 2.42
_cell_volume 3151.20(15)
_computing_cell_refinement 'SAINT V7.68A (Bruker AXS, 2010)'
_computing_data_collection 'APEX2 (Bruker AXS, 2010)'
_computing_data_reduction 'SAINT V7.68A (Bruker AXS, 2010)'
_computing_molecular_graphics 'SHELXTL (Sheldrick, 2008)'
_computing_publication_material 'SHELXTL (Sheldrick, 2008)'
_computing_structure_refinement 'SHELXL-97 (Sheldrick, 2008)'
_computing_structure_solution 'SHELXS-97 (Sheldrick, 2008)'
_diffrn_ambient_temperature 296(2)
_diffrn_measured_fraction_theta_full 0.998
_diffrn_measured_fraction_theta_max 0.998
_diffrn_measurement_device_type 'CCD area detector'
_diffrn_measurement_method 'phi and omega scans'
_diffrn_radiation_monochromator graphite
_diffrn_radiation_source 'fine-focus sealed tube'
_diffrn_radiation_type MoK\a
_diffrn_radiation_wavelength 0.71073
_diffrn_reflns_av_R_equivalents 0.0859
_diffrn_reflns_av_sigmaI/netI 0.1057
_diffrn_reflns_limit_h_max 15
_diffrn_reflns_limit_h_min -15
_diffrn_reflns_limit_k_max 18
_diffrn_reflns_limit_k_min -19
_diffrn_reflns_limit_l_max 21
_diffrn_reflns_limit_l_min -24
_diffrn_reflns_number 30058
_diffrn_reflns_theta_full 28.31
_diffrn_reflns_theta_max 28.31
_diffrn_reflns_theta_min 1.71
_exptl_absorpt_coefficient_mu 0.671
_exptl_absorpt_correction_T_max 0.7457
_exptl_absorpt_correction_T_min 0.6419
_exptl_absorpt_correction_type multi-scan
_exptl_absorpt_process_details 'SADABS V2008/1 (Bruker AXS, 2008)'
_exptl_crystal_colour green
_exptl_crystal_density_diffrn 1.364
_exptl_crystal_density_method 'not measured'
_exptl_crystal_description plate
_exptl_crystal_F_000 1352
_exptl_crystal_size_max 0.40
_exptl_crystal_size_mid 0.20
_exptl_crystal_size_min 0.10
_refine_diff_density_max 0.567
_refine_diff_density_min -0.460
_refine_diff_density_rms 0.058
_refine_ls_extinction_method none
_refine_ls_goodness_of_fit_ref 1.005
_refine_ls_hydrogen_treatment mixed
_refine_ls_matrix_type full
_refine_ls_number_parameters 413
_refine_ls_number_reflns 7822
_refine_ls_number_restraints 0
_refine_ls_restrained_S_all 1.005
_refine_ls_R_factor_all 0.1526
_refine_ls_R_factor_gt 0.0555
_refine_ls_shift/su_max 0.001
_refine_ls_shift/su_mean 0.000
_refine_ls_structure_factor_coef Fsqd
_refine_ls_weighting_details 'calc w=1/[\s^2^(Fo^2^)+(0.0337P)^2^+0.0000P] where P=(Fo^2^+2Fc^2^)/3'
_refine_ls_weighting_scheme calc
_refine_ls_wR_factor_gt 0.0900
_refine_ls_wR_factor_ref 0.1125
_reflns_number_gt 3595
_reflns_number_total 7822
_reflns_threshold_expression >2sigma(I)
_cod_data_source_file c3ce26928k.txt
_cod_data_source_block 1
_cod_depositor_comments
;
The following automatic conversions were performed:

'_symmetry_cell_setting' value 'Monoclinic' changed to 'monoclinic'
according to /home/saulius/struct/CIF-dictionaries/cif_core.dic
dictionary named 'cif_core.dic' version 2.4.2 from 2011-04-26.

Automatic conversion script
Id: cif_fix_values 1891 2012-01-12 08:04:46Z andrius 
;
_cod_original_sg_symbol_H-M P2(1)/c
_cod_database_code 7210715

loop_
_symmetry_equiv_pos_as_xyz
'x, y, z'
'-x, y+1/2, -z+1/2'
'-x, -y, -z'
'x, -y-1/2, z-1/2'

loop_
_atom_site_label
_atom_site_type_symbol
_atom_site_fract_x
_atom_site_fract_y
_atom_site_fract_z
_atom_site_U_iso_or_equiv
_atom_site_adp_type
_atom_site_occupancy
_atom_site_symmetry_multiplicity
_atom_site_calc_flag
_atom_site_refinement_flags
Ni Ni -0.61563(3) 0.50449(3) 0.74154(2) 0.04085(13) Uani 1 1 d .
O1 O -0.26426(19) 0.24442(16) 1.00203(13) 0.0632(7) Uani 1 1 d .
O2 O 0.2271(2) 0.24856(17) 0.96412(14) 0.0835(9) Uani 1 1 d .
O3 O -0.64546(18) 0.37389(14) 0.69843(12) 0.0495(6) Uani 1 1 d .
O4 O -0.74986(17) 0.42016(14) 0.78277(12) 0.0491(6) Uani 1 1 d .
O5 O -0.73987(17) -0.40894(15) 0.68198(12) 0.0506(6) Uani 1 1 d .
O6 O -0.64115(18) -0.36149(14) 0.77892(12) 0.0494(6) Uani 1 1 d .
N1 N -0.5073(2) 0.46743(18) 0.82805(14) 0.0437(7) Uani 1 1 d .
N2 N -0.2778(2) 0.40254(18) 1.00504(14) 0.0474(7) Uani 1 1 d .
H2N H -0.2545 0.4508 1.0295 0.057 Uiso 1 1 calc R
N3 N 0.2518(2) 0.09230(18) 0.97301(14) 0.0512(8) Uani 1 1 d .
H3N H 0.2304 0.0434 0.9951 0.061 Uiso 1 1 calc R
N4 N 0.4973(2) 0.03660(18) 0.82886(14) 0.0446(7) Uani 1 1 d .
C1 C -0.4719(3) 0.3806(2) 0.8410(2) 0.0559(10) Uani 1 1 d .
H1A H -0.4979 0.3347 0.8083 0.067 Uiso 1 1 calc R
C2 C -0.4000(3) 0.3530(2) 0.89873(19) 0.0532(9) Uani 1 1 d .
H2A H -0.3800 0.2905 0.9048 0.064 Uiso 1 1 calc R
C3 C -0.3580(3) 0.4195(2) 0.94761(17) 0.0409(8) Uani 1 1 d .
C4 C -0.3960(2) 0.5103(2) 0.93574(17) 0.0461(8) Uani 1 1 d .
H4A H -0.3712 0.5577 0.9674 0.055 Uiso 1 1 calc R
C5 C -0.4699(3) 0.5301(2) 0.87763(19) 0.0488(9) Uani 1 1 d .
H5A H -0.4958 0.5912 0.8722 0.059 Uiso 1 1 calc R
C6 C -0.2316(3) 0.3195(2) 1.02737(18) 0.0468(9) Uani 1 1 d .
C7 C -0.1389(3) 0.3271(2) 1.08733(18) 0.0522(9) Uani 1 1 d .
H7A H -0.1725 0.3328 1.1330 0.063 Uiso 1 1 calc R
H7B H -0.0964 0.3837 1.0803 0.063 Uiso 1 1 calc R
C8 C -0.0575(3) 0.2438(2) 1.09196(17) 0.0511(9) Uani 1 1 d .
H8A H -0.0167 0.2430 1.1394 0.061 Uiso 1 1 calc R
H8B H -0.1004 0.1863 1.0865 0.061 Uiso 1 1 calc R
C9 C 0.0266(3) 0.2476(2) 1.03424(18) 0.0526(9) Uani 1 1 d .
H9A H 0.0708 0.3043 1.0406 0.063 Uiso 1 1 calc R
H9B H -0.0143 0.2501 0.9869 0.063 Uiso 1 1 calc R
C10 C 0.1060(3) 0.1633(2) 1.03734(17) 0.0521(9) Uani 1 1 d .
H10A H 0.1386 0.1553 1.0866 0.063 Uiso 1 1 calc R
H10B H 0.0631 0.1075 1.0239 0.063 Uiso 1 1 calc R
C11 C 0.1989(3) 0.1742(2) 0.98796(19) 0.0546(10) Uani 1 1 d .
C12 C 0.3365(3) 0.0788(2) 0.92608(17) 0.0452(8) Uani 1 1 d .
C13 C 0.3864(3) -0.0085(2) 0.92472(18) 0.0530(9) Uani 1 1 d .
H13A H 0.3665 -0.0551 0.9562 0.064 Uiso 1 1 calc R
C14 C 0.4654(3) -0.0259(2) 0.87669(19) 0.0548(10) Uani 1 1 d .
H14A H 0.4987 -0.0847 0.8774 0.066 Uiso 1 1 calc R
C15 C 0.4480(3) 0.1196(2) 0.8313(2) 0.0588(10) Uani 1 1 d .
H15A H 0.4677 0.1644 0.7982 0.071 Uiso 1 1 calc R
C16 C 0.3708(3) 0.1447(2) 0.87832(19) 0.0607(11) Uani 1 1 d .
H16A H 0.3419 0.2051 0.8781 0.073 Uiso 1 1 calc R
C17 C -0.7239(3) 0.3579(2) 0.73861(18) 0.0415(8) Uani 1 1 d .
C18 C -0.7822(2) 0.2660(2) 0.73443(17) 0.0399(8) Uani 1 1 d .
C19 C -0.7544(3) 0.2002(2) 0.68482(19) 0.0504(9) Uani 1 1 d .
H19A H -0.6988 0.2134 0.6539 0.060 Uiso 1 1 calc R
C20 C -0.8086(3) 0.1146(2) 0.6805(2) 0.0593(10) Uani 1 1 d .
H20A H -0.7874 0.0702 0.6476 0.071 Uiso 1 1 calc R
C21 C -0.8934(3) 0.0944(2) 0.7243(2) 0.0495(9) Uani 1 1 d .
C22 C -0.9193(3) 0.1600(2) 0.77455(19) 0.0551(10) Uani 1 1 d .
H22A H -0.9741 0.1467 0.8060 0.066 Uiso 1 1 calc R
C23 C -0.8652(3) 0.2453(2) 0.77907(18) 0.0496(9) Uani 1 1 d .
H23A H -0.8851 0.2893 0.8127 0.059 Uiso 1 1 calc R
C24 C -0.9585(3) 0.0041(2) 0.7161(2) 0.0670(11) Uani 1 1 d .
H24A H -1.0064 0.0066 0.6712 0.080 Uiso 1 1 calc R
H24B H -1.0073 -0.0005 0.7553 0.080 Uiso 1 1 calc R
C25 C -0.8875(3) -0.0835(2) 0.7157(2) 0.0487(9) Uani 1 1 d .
C26 C -0.9033(2) -0.1473(2) 0.66094(19) 0.0484(9) Uani 1 1 d .
H26A H -0.9523 -0.1334 0.6208 0.058 Uiso 1 1 calc R
C27 C -0.8479(3) -0.2320(2) 0.66426(18) 0.0453(8) Uani 1 1 d .
H27A H -0.8617 -0.2753 0.6272 0.054 Uiso 1 1 calc R
C28 C -0.7721(2) -0.2531(2) 0.72225(17) 0.0374(8) Uani 1 1 d .
C29 C -0.7506(3) -0.1864(2) 0.77568(19) 0.0518(9) Uani 1 1 d .
H29A H -0.6971 -0.1984 0.8140 0.062 Uiso 1 1 calc R
C30 C -0.8079(3) -0.1024(2) 0.7727(2) 0.0595(10) Uani 1 1 d .
H30A H -0.7930 -0.0583 0.8090 0.071 Uiso 1 1 calc R
C31 C -0.7150(3) -0.3459(2) 0.72778(19) 0.0423(8) Uani 1 1 d .
O7 O -0.1890(3) 0.5657(2) 1.07666(19) 0.0687(8) Uani 1 1 d .
H7WB H -0.200(3) 0.620(3) 1.061(2) 0.085(15) Uiso 1 1 d .
H7WA H -0.213(4) 0.569(4) 1.118(3) 0.15(3) Uiso 1 1 d .
O8 O 0.1774(3) -0.0706(2) 1.03994(19) 0.0695(9) Uani 1 1 d .
H8WB H 0.191(3) -0.117(3) 1.023(2) 0.078(16) Uiso 1 1 d .
H8WA H 0.209(4) -0.072(3) 1.093(3) 0.15(2) Uiso 1 1 d .

loop_
_atom_site_aniso_label
_atom_site_aniso_U_11
_atom_site_aniso_U_22
_atom_site_aniso_U_33
_atom_site_aniso_U_23
_atom_site_aniso_U_13
_atom_site_aniso_U_12
Ni 0.0438(2) 0.0286(2) 0.0498(3) 0.0016(2) 0.00251(18) 0.0015(2)
O1 0.0726(17) 0.0382(15) 0.0750(18) -0.0028(14) -0.0164(13) 0.0084(13)
O2 0.119(2) 0.0342(15) 0.106(2) 0.0127(15) 0.0623(19) 0.0150(15)
O3 0.0532(14) 0.0332(13) 0.0638(16) -0.0013(11) 0.0151(13) -0.0072(11)
O4 0.0519(14) 0.0343(13) 0.0621(16) -0.0078(12) 0.0102(12) -0.0037(11)
O5 0.0617(15) 0.0342(13) 0.0540(16) -0.0050(12) -0.0059(12) 0.0043(11)
O6 0.0554(15) 0.0377(14) 0.0532(16) 0.0004(12) -0.0077(12) 0.0087(11)
N1 0.0427(16) 0.0330(15) 0.0548(19) 0.0020(14) 0.0000(14) 0.0054(12)
N2 0.0567(18) 0.0343(16) 0.0494(18) -0.0051(14) -0.0073(14) 0.0105(13)
N3 0.0667(19) 0.0328(16) 0.0560(19) 0.0067(14) 0.0170(16) 0.0120(14)
N4 0.0501(17) 0.0305(15) 0.0531(19) 0.0006(13) 0.0037(14) 0.0035(13)
C1 0.060(2) 0.036(2) 0.070(3) -0.0100(19) -0.009(2) 0.0078(17)
C2 0.062(2) 0.033(2) 0.062(3) -0.0018(18) -0.011(2) 0.0140(17)
C3 0.0395(19) 0.0359(19) 0.047(2) -0.0003(17) 0.0036(16) 0.0071(15)
C4 0.052(2) 0.034(2) 0.052(2) -0.0049(17) -0.0040(17) 0.0037(16)
C5 0.052(2) 0.0281(18) 0.065(3) 0.0028(18) 0.0009(19) 0.0061(15)
C6 0.053(2) 0.040(2) 0.047(2) -0.0017(18) 0.0074(18) 0.0104(18)
C7 0.064(2) 0.047(2) 0.045(2) -0.0028(18) 0.0002(19) 0.0168(18)
C8 0.064(2) 0.049(2) 0.040(2) 0.0006(17) 0.0005(18) 0.0133(18)
C9 0.062(2) 0.047(2) 0.049(2) 0.0070(18) 0.0044(18) 0.0114(18)
C10 0.068(2) 0.040(2) 0.049(2) 0.0040(17) 0.015(2) 0.0170(18)
C11 0.072(3) 0.037(2) 0.056(2) 0.0046(18) 0.012(2) 0.0118(19)
C12 0.051(2) 0.037(2) 0.047(2) -0.0022(17) 0.0060(18) 0.0076(16)
C13 0.066(2) 0.038(2) 0.057(2) 0.0142(19) 0.0184(19) 0.0090(18)
C14 0.066(2) 0.034(2) 0.066(3) 0.0059(18) 0.015(2) 0.0123(17)
C15 0.068(2) 0.038(2) 0.073(3) 0.0150(19) 0.022(2) 0.0086(18)
C16 0.074(3) 0.036(2) 0.076(3) 0.008(2) 0.028(2) 0.0157(18)
C17 0.043(2) 0.0306(19) 0.049(2) 0.0043(17) -0.0058(18) 0.0043(15)
C18 0.0377(19) 0.0278(18) 0.054(2) -0.0020(16) 0.0016(17) 0.0017(14)
C19 0.048(2) 0.038(2) 0.067(3) -0.0017(18) 0.0149(19) 0.0021(16)
C20 0.060(2) 0.037(2) 0.082(3) -0.015(2) 0.014(2) 0.0039(18)
C21 0.038(2) 0.0284(18) 0.082(3) -0.0014(19) 0.0031(19) 0.0058(15)
C22 0.047(2) 0.042(2) 0.078(3) 0.000(2) 0.014(2) -0.0047(17)
C23 0.051(2) 0.0351(19) 0.064(2) -0.0096(18) 0.0103(19) 0.0016(17)
C24 0.0421(19) 0.037(2) 0.122(3) -0.004(2) 0.007(2) 0.0017(18)
C25 0.040(2) 0.0264(18) 0.080(3) 0.0001(19) 0.0064(19) -0.0023(15)
C26 0.042(2) 0.039(2) 0.063(3) 0.0082(19) -0.0046(18) 0.0003(16)
C27 0.048(2) 0.036(2) 0.052(2) -0.0043(17) -0.0014(18) 0.0010(16)
C28 0.0402(19) 0.0276(17) 0.045(2) 0.0006(16) 0.0052(16) -0.0006(14)
C29 0.055(2) 0.037(2) 0.061(3) -0.0007(18) -0.0086(19) 0.0052(17)
C30 0.067(3) 0.036(2) 0.074(3) -0.014(2) -0.003(2) 0.0014(18)
C31 0.046(2) 0.0325(19) 0.049(2) 0.0044(17) 0.0096(18) -0.0007(16)
O7 0.109(2) 0.0357(17) 0.060(2) -0.0052(15) -0.0008(18) 0.0074(15)
O8 0.108(2) 0.0376(17) 0.062(2) 0.0073(16) 0.0032(18) 0.0055(16)

loop_
_atom_type_symbol
_atom_type_description
_atom_type_scat_dispersion_real
_atom_type_scat_dispersion_imag
_atom_type_scat_source
C C 0.0033 0.0016 'International Tables Vol C Tables 4.2.6.8 and 6.1.1.4'
H H 0.0000 0.0000 'International Tables Vol C Tables 4.2.6.8 and 6.1.1.4'
N N 0.0061 0.0033 'International Tables Vol C Tables 4.2.6.8 and 6.1.1.4'
O O 0.0106 0.0060 'International Tables Vol C Tables 4.2.6.8 and 6.1.1.4'
Ni Ni 0.3393 1.1124 'International Tables Vol C Tables 4.2.6.8 and 6.1.1.4'

loop_
_geom_angle_atom_site_label_1
_geom_angle_atom_site_label_2
_geom_angle_atom_site_label_3
_geom_angle
_geom_angle_site_symmetry_1
_geom_angle_site_symmetry_3
N1 Ni O3 98.48(10) . .
N1 Ni N4 97.74(10) . 2_556
O3 Ni N4 93.57(9) . 2_556
N1 Ni O6 94.48(10) . 1_565
O3 Ni O6 161.54(9) . 1_565
N4 Ni O6 97.65(9) 2_556 1_565
N1 Ni O5 155.62(10) . 1_565
O3 Ni O5 103.48(9) . 1_565
N4 Ni O5 91.38(9) 2_556 1_565
O6 Ni O5 61.79(8) 1_565 1_565
N1 Ni O4 90.89(9) . .
O3 Ni O4 61.72(8) . .
N4 Ni O4 154.87(9) 2_556 .
O6 Ni O4 105.19(8) 1_565 .
O5 Ni O4 90.28(8) 1_565 .
N1 Ni C31 125.25(12) . 1_565
O3 Ni C31 133.50(11) . 1_565
N4 Ni C31 95.14(10) 2_556 1_565
O6 Ni C31 30.94(9) 1_565 1_565
O5 Ni C31 30.85(9) 1_565 1_565
O4 Ni C31 99.05(9) . 1_565
N1 Ni C17 95.31(10) . .
O3 Ni C17 30.84(9) . .
N4 Ni C17 124.30(11) 2_556 .
O6 Ni C17 134.90(10) 1_565 .
O5 Ni C17 98.11(9) 1_565 .
O4 Ni C17 30.88(8) . .
C31 Ni C17 119.63(10) 1_565 .
C17 O3 Ni 92.78(18) . .
C17 O4 Ni 86.46(18) . .
C31 O5 Ni 87.2(2) . 1_545
C31 O6 Ni 91.39(19) . 1_545
C1 N1 C5 114.8(3) . .
C1 N1 Ni 123.8(2) . .
C5 N1 Ni 121.3(2) . .
C6 N2 C3 128.4(3) . .
C6 N2 H2N 115.8 . .
C3 N2 H2N 115.8 . .
C11 N3 C12 127.7(3) . .
C11 N3 H3N 116.2 . .
C12 N3 H3N 116.2 . .
C15 N4 C14 115.2(3) . .
C15 N4 Ni 123.5(2) . 2_546
C14 N4 Ni 121.4(2) . 2_546
N1 C1 C2 125.4(3) . .
N1 C1 H1A 117.3 . .
C2 C1 H1A 117.3 . .
C1 C2 C3 118.9(3) . .
C1 C2 H2A 120.6 . .
C3 C2 H2A 120.6 . .
C2 C3 C4 116.4(3) . .
C2 C3 N2 124.8(3) . .
C4 C3 N2 118.7(3) . .
C5 C4 C3 120.1(3) . .
C5 C4 H4A 120.0 . .
C3 C4 H4A 120.0 . .
N1 C5 C4 124.2(3) . .
N1 C5 H5A 117.9 . .
C4 C5 H5A 117.9 . .
O1 C6 N2 122.8(3) . .
O1 C6 C7 122.6(3) . .
N2 C6 C7 114.6(3) . .
C6 C7 C8 114.0(3) . .
C6 C7 H7A 108.7 . .
C8 C7 H7A 108.7 . .
C6 C7 H7B 108.7 . .
C8 C7 H7B 108.7 . .
H7A C7 H7B 107.6 . .
C9 C8 C7 112.4(3) . .
C9 C8 H8A 109.1 . .
C7 C8 H8A 109.1 . .
C9 C8 H8B 109.1 . .
C7 C8 H8B 109.1 . .
H8A C8 H8B 107.8 . .
C8 C9 C10 112.7(3) . .
C8 C9 H9A 109.1 . .
C10 C9 H9A 109.1 . .
C8 C9 H9B 109.1 . .
C10 C9 H9B 109.1 . .
H9A C9 H9B 107.8 . .
C11 C10 C9 112.3(3) . .
C11 C10 H10A 109.1 . .
C9 C10 H10A 109.1 . .
C11 C10 H10B 109.1 . .
C9 C10 H10B 109.1 . .
H10A C10 H10B 107.9 . .
O2 C11 N3 122.2(3) . .
O2 C11 C10 123.7(3) . .
N3 C11 C10 114.1(3) . .
C16 C12 C13 117.1(3) . .
C16 C12 N3 124.9(3) . .
C13 C12 N3 118.0(3) . .
C14 C13 C12 119.6(3) . .
C14 C13 H13A 120.2 . .
C12 C13 H13A 120.2 . .
N4 C14 C13 123.9(3) . .
N4 C14 H14A 118.0 . .
C13 C14 H14A 118.0 . .
N4 C15 C16 125.4(3) . .
N4 C15 H15A 117.3 . .
C16 C15 H15A 117.3 . .
C15 C16 C12 118.7(3) . .
C15 C16 H16A 120.6 . .
C12 C16 H16A 120.6 . .
O3 C17 O4 119.0(3) . .
O3 C17 C18 119.7(3) . .
O4 C17 C18 121.3(3) . .
O3 C17 Ni 56.38(15) . .
O4 C17 Ni 62.66(16) . .
C18 C17 Ni 175.8(2) . .
C23 C18 C19 118.7(3) . .
C23 C18 C17 121.0(3) . .
C19 C18 C17 120.2(3) . .
C18 C19 C20 120.5(3) . .
C18 C19 H19A 119.8 . .
C20 C19 H19A 119.8 . .
C21 C20 C19 120.9(3) . .
C21 C20 H20A 119.6 . .
C19 C20 H20A 119.6 . .
C22 C21 C20 118.1(3) . .
C22 C21 C24 120.7(3) . .
C20 C21 C24 121.1(3) . .
C21 C22 C23 121.0(3) . .
C21 C22 H22A 119.5 . .
C23 C22 H22A 119.5 . .
C18 C23 C22 120.7(3) . .
C18 C23 H23A 119.7 . .
C22 C23 H23A 119.7 . .
C21 C24 C25 115.2(3) . .
C21 C24 H24A 108.5 . .
C25 C24 H24A 108.5 . .
C21 C24 H24B 108.5 . .
C25 C24 H24B 108.5 . .
H24A C24 H24B 107.5 . .
C26 C25 C30 118.6(3) . .
C26 C25 C24 120.9(3) . .
C30 C25 C24 120.4(3) . .
C25 C26 C27 121.2(3) . .
C25 C26 H26A 119.4 . .
C27 C26 H26A 119.4 . .
C26 C27 C28 120.5(3) . .
C26 C27 H27A 119.8 . .
C28 C27 H27A 119.8 . .
C27 C28 C29 118.6(3) . .
C27 C28 C31 120.9(3) . .
C29 C28 C31 120.5(3) . .
C28 C29 C30 120.6(3) . .
C28 C29 H29A 119.7 . .
C30 C29 H29A 119.7 . .
C29 C30 C25 120.3(3) . .
C29 C30 H30A 119.8 . .
C25 C30 H30A 119.8 . .
O5 C31 O6 119.6(3) . .
O5 C31 C28 120.7(3) . .
O6 C31 C28 119.7(3) . .
O5 C31 Ni 61.90(17) . 1_545
O6 C31 Ni 57.67(16) . 1_545
C28 C31 Ni 177.4(3) . 1_545
H7WB O7 H7WA 102(4) . .
H8WB O8 H8WA 107(4) . .

loop_
_geom_bond_atom_site_label_1
_geom_bond_atom_site_label_2
_geom_bond_distance
_geom_bond_site_symmetry_2
Ni N1 2.045(3) .
Ni O3 2.052(2) .
Ni N4 2.050(3) 2_556
Ni O6 2.070(2) 1_565
Ni O5 2.163(2) 1_565
Ni O4 2.191(2) .
Ni C31 2.449(3) 1_565
Ni C17 2.462(3) .
O1 C6 1.223(4) .
O2 C11 1.210(4) .
O3 C17 1.263(3) .
O4 C17 1.266(3) .
O5 C31 1.257(4) .
O5 Ni 2.163(2) 1_545
O6 C31 1.260(4) .
O6 Ni 2.070(2) 1_545
N1 C1 1.327(4) .
N1 C5 1.334(4) .
N2 C6 1.361(4) .
N2 C3 1.393(4) .
N2 H2N 0.8600 .
N3 C11 1.370(4) .
N3 C12 1.399(4) .
N3 H3N 0.8600 .
N4 C15 1.327(4) .
N4 C14 1.337(4) .
N4 Ni 2.050(2) 2_546
C1 C2 1.372(4) .
C1 H1A 0.9300 .
C2 C3 1.380(4) .
C2 H2A 0.9300 .
C3 C4 1.387(4) .
C4 C5 1.364(4) .
C4 H4A 0.9300 .
C5 H5A 0.9300 .
C6 C7 1.505(4) .
C7 C8 1.535(4) .
C7 H7A 0.9700 .
C7 H7B 0.9700 .
C8 C9 1.526(4) .
C8 H8A 0.9700 .
C8 H8B 0.9700 .
C9 C10 1.531(4) .
C9 H9A 0.9700 .
C9 H9B 0.9700 .
C10 C11 1.502(4) .
C10 H10A 0.9700 .
C10 H10B 0.9700 .
C12 C16 1.378(4) .
C12 C13 1.385(4) .
C13 C14 1.370(4) .
C13 H13A 0.9300 .
C14 H14A 0.9300 .
C15 C16 1.367(4) .
C15 H15A 0.9300 .
C16 H16A 0.9300 .
C17 C18 1.486(4) .
C18 C23 1.372(4) .
C18 C19 1.375(4) .
C19 C20 1.384(4) .
C19 H19A 0.9300 .
C20 C21 1.378(4) .
C20 H20A 0.9300 .
C21 C22 1.376(4) .
C21 C24 1.509(4) .
C22 C23 1.380(4) .
C22 H22A 0.9300 .
C23 H23A 0.9300 .
C24 C25 1.513(4) .
C24 H24A 0.9700 .
C24 H24B 0.9700 .
C25 C26 1.368(4) .
C25 C30 1.388(5) .
C26 C27 1.380(4) .
C26 H26A 0.9300 .
C27 C28 1.380(4) .
C27 H27A 0.9300 .
C28 C29 1.384(4) .
C28 C31 1.492(4) .
C29 C30 1.382(4) .
C29 H29A 0.9300 .
C30 H30A 0.9300 .
C31 Ni 2.449(3) 1_545
O7 H7WB 0.84(4) .
O7 H7WA 0.84(5) .
O8 H8WB 0.76(4) .
O8 H8WA 1.02(5) .
